data_7215763
loop_
_publ_author_name
'Ma\/lecka, Magdalena'
'Budzisz, Elzbieta'

_publ_section_title
;
 A structural framework of biologically active coumarin derivatives:
 crystal structure and Hirshfeld surface analysis
;
_journal_issue 29
_journal_name_full CrystEngComm
_journal_page_first 6654
_journal_paper_doi 10.1039/c4ce00499j
_journal_volume 16
_journal_year 2014
_chemical_formula_moiety 'C21 H21 N O6'
_chemical_formula_sum 'C21 H21 N O6'
_chemical_formula_weight 383.39
_chemical_name_systematic
; 
 4-hydroxy-3[1-(3,4,5-trimethoxy-benzylimino)-ethyl]chromen-2-one 
;
_space_group_IT_number 4
_symmetry_cell_setting monoclinic
_symmetry_space_group_name_Hall 'P 2yb'
_symmetry_space_group_name_H-M 'P 1 21 1'
_atom_sites_solution_hydrogens geom
_atom_sites_solution_primary direct
_atom_sites_solution_secondary difmap
_audit_creation_method SHELXL-97
_cell_angle_alpha 90.00
_cell_angle_beta 90.090(6)
_cell_angle_gamma 90.00
_cell_formula_units_Z 2
_cell_length_a 4.6927(3)
_cell_length_b 13.1132(10)
_cell_length_c 14.7084(14)
_cell_measurement_reflns_used 2915
_cell_measurement_temperature 100(2)
_cell_measurement_theta_max 26.49
_cell_measurement_theta_min 2.77
_cell_volume 905.10(12)
_computing_cell_refinement
;
CrysAlis RED, Oxford Diffraction Ltd.,
Version 1.171.32.29 (release 10-06-2008 CrysAlis171 .NET)
(compiled Jun 10 2008,16:49:55)
;
_computing_data_collection
;
CrysAlis CCD, Oxford Diffraction Ltd.,
Version 1.171.32.29 (release 10-06-2008 CrysAlis171 .NET)
(compiled Jun 10 2008,16:49:55)
;
_computing_data_reduction
;
CrysAlis RED, Oxford Diffraction Ltd.,
Version 1.171.32.29 (release 10-06-2008 CrysAlis171 .NET)
(compiled Jun 10 2008,16:49:55)
;
_computing_molecular_graphics 'PLATON (Spek, 2006)'
_computing_publication_material 'PLATON (Spek, 2006)'
_computing_structure_refinement 'SHELXL-97 (Sheldrick, 1997)'
_computing_structure_solution 'SHELXS-97 (Sheldrick, 1990)'
_diffrn_ambient_temperature 100(2)
_diffrn_detector_area_resol_mean 16.0328
_diffrn_measured_fraction_theta_full 0.997
_diffrn_measured_fraction_theta_max 0.997
_diffrn_measurement_device_type 'Xcalibur, Sapphire3'
_diffrn_measurement_method omega-scan
_diffrn_radiation_monochromator graphite
_diffrn_radiation_source 'Enhance (Mo) X-ray Source'
_diffrn_radiation_type MoK\a
_diffrn_radiation_wavelength 0.71073
_diffrn_reflns_av_R_equivalents 0.0357
_diffrn_reflns_av_sigmaI/netI 0.0884
_diffrn_reflns_limit_h_max 5
_diffrn_reflns_limit_h_min -3
_diffrn_reflns_limit_k_max 16
_diffrn_reflns_limit_k_min -16
_diffrn_reflns_limit_l_max 18
_diffrn_reflns_limit_l_min -18
_diffrn_reflns_number 7997
_diffrn_reflns_theta_full 26.49
_diffrn_reflns_theta_max 26.49
_diffrn_reflns_theta_min 2.77
_exptl_absorpt_coefficient_mu 0.104
_exptl_absorpt_correction_type none
_exptl_crystal_colour colourless
_exptl_crystal_density_diffrn 1.407
_exptl_crystal_density_method 'not measured'
_exptl_crystal_description needle
_exptl_crystal_F_000 404
_exptl_crystal_size_max 0.44
_exptl_crystal_size_mid 0.05
_exptl_crystal_size_min 0.04
_refine_diff_density_max 0.167
_refine_diff_density_min -0.145
_refine_diff_density_rms 0.035
_refine_ls_extinction_coef 0.0089(9)
_refine_ls_extinction_expression Fc^*^=kFc[1+0.001xFc^2^\l^3^/sin(2\q)]^-1/4^
_refine_ls_extinction_method SHELXL
_refine_ls_goodness_of_fit_ref 0.800
_refine_ls_hydrogen_treatment mixed
_refine_ls_matrix_type full
_refine_ls_number_parameters 262
_refine_ls_number_reflns 3657
_refine_ls_number_restraints 1
_refine_ls_restrained_S_all 0.800
_refine_ls_R_factor_all 0.0574
_refine_ls_R_factor_gt 0.0337
_refine_ls_shift/su_max 0.000
_refine_ls_shift/su_mean 0.000
_refine_ls_structure_factor_coef Fsqd
_refine_ls_weighting_details 'calc w=1/[\s^2^(Fo^2^)+(0.0206P)^2^+0.0000P] where P=(Fo^2^+2Fc^2^)/3'
_refine_ls_weighting_scheme calc
_refine_ls_wR_factor_gt 0.0536
_refine_ls_wR_factor_ref 0.0564
_reflns_number_gt 2490
_reflns_number_total 3657
_reflns_threshold_expression >2sigma(I)
_cod_data_source_file c4ce00499j2.cif
_cod_data_source_block shelxl
_cod_depositor_comments 'Adding full bibliography for 7215763--7215765.cif.'
_cod_database_code 7215763

loop_
_symmetry_equiv_pos_as_xyz
'x, y, z'
'-x, y+1/2, -z'

loop_
_atom_site_label
_atom_site_type_symbol
_atom_site_fract_x
_atom_site_fract_y
_atom_site_fract_z
_atom_site_U_iso_or_equiv
_atom_site_adp_type
_atom_site_occupancy
_atom_site_symmetry_multiplicity
_atom_site_calc_flag
_atom_site_refinement_flags
O1 O 0.6999(3) -0.20376(10) 0.90868(10) 0.0217(4) Uani 1 1 d .
O2 O 0.4345(3) -0.14688(11) 1.01908(10) 0.0270(4) Uani 1 1 d .
O4 O 0.4067(3) 0.00819(10) 0.72751(9) 0.0204(4) Uani 1 1 d .
O35 O 0.3551(3) 0.47205(10) 0.70512(10) 0.0206(4) Uani 1 1 d .
O36 O 0.0729(3) 0.41891(10) 0.55537(10) 0.0201(4) Uani 1 1 d .
O37 O -0.3090(3) 0.26810(10) 0.55626(10) 0.0223(4) Uani 1 1 d .
N1 N 0.1140(3) 0.08861(13) 0.85289(12) 0.0164(4) Uani 1 1 d .
C2 C 0.4989(4) -0.13478(17) 0.94024(16) 0.0200(5) Uani 1 1 d .
C3 C 0.3941(4) -0.05759(16) 0.87785(15) 0.0165(5) Uani 1 1 d .
C4 C 0.4894(4) -0.05590(15) 0.78521(15) 0.0155(5) Uani 1 1 d .
C5 C 0.7970(4) -0.13963(17) 0.66801(15) 0.0216(5) Uani 1 1 d .
H5 H 0.7288 -0.0930 0.6236 0.026 Uiso 1 1 calc R
C6 C 0.9959(4) -0.21232(17) 0.64390(15) 0.0241(5) Uani 1 1 d .
H6 H 1.0631 -0.2159 0.5831 0.029 Uiso 1 1 calc R
C7 C 1.0977(4) -0.28035(17) 0.70885(15) 0.0227(5) Uani 1 1 d .
H7 H 1.2353 -0.3301 0.6923 0.027 Uiso 1 1 calc R
C8 C 0.9994(4) -0.27591(17) 0.79747(15) 0.0211(5) Uani 1 1 d .
H8 H 1.0704 -0.3217 0.8421 0.025 Uiso 1 1 calc R
C9 C 0.7961(4) -0.20366(16) 0.82013(14) 0.0175(5) Uani 1 1 d .
C10 C 0.6946(4) -0.13405(16) 0.75738(14) 0.0164(5) Uani 1 1 d .
C31 C 0.1989(4) 0.01850(16) 0.91060(14) 0.0155(5) Uani 1 1 d .
C32 C -0.0615(4) 0.18028(16) 0.87232(15) 0.0207(5) Uani 1 1 d .
H32A H 0.0115 0.2159 0.9269 0.025 Uiso 1 1 calc R
H32B H -0.2620 0.1605 0.8834 0.025 Uiso 1 1 calc R
C33 C -0.0422(4) 0.24882(15) 0.79038(14) 0.0157(5) Uani 1 1 d .
C34 C 0.1498(4) 0.32993(15) 0.79093(14) 0.0164(5) Uani 1 1 d .
H34 H 0.2592 0.3449 0.8437 0.020 Uiso 1 1 calc R
C35 C 0.1782(4) 0.38898(15) 0.71200(14) 0.0162(5) Uani 1 1 d .
C36 C 0.0242(4) 0.36579(16) 0.63435(14) 0.0146(5) Uani 1 1 d .
C37 C -0.1678(4) 0.28437(16) 0.63587(14) 0.0163(5) Uani 1 1 d .
C38 C -0.2022(4) 0.22621(16) 0.71419(14) 0.0171(5) Uani 1 1 d .
H38 H -0.3346 0.1714 0.7152 0.021 Uiso 1 1 calc R
C351 C 0.5187(4) 0.49705(17) 0.78360(14) 0.0238(6) Uani 1 1 d .
H35A H 0.3904 0.5131 0.8341 0.036 Uiso 1 1 calc R
H35B H 0.6390 0.5563 0.7705 0.036 Uiso 1 1 calc R
H35C H 0.6393 0.4389 0.8002 0.036 Uiso 1 1 calc R
C361 C -0.1425(4) 0.49303(17) 0.53505(15) 0.0259(6) Uani 1 1 d .
H36A H -0.3310 0.4614 0.5401 0.039 Uiso 1 1 calc R
H36B H -0.1154 0.5185 0.4730 0.039 Uiso 1 1 calc R
H36C H -0.1282 0.5498 0.5781 0.039 Uiso 1 1 calc R
C371 C -0.4915(4) 0.18136(16) 0.55101(15) 0.0237(6) Uani 1 1 d .
H37A H -0.3795 0.1192 0.5609 0.036 Uiso 1 1 calc R
H37B H -0.5809 0.1787 0.4908 0.036 Uiso 1 1 calc R
H37C H -0.6394 0.1865 0.5977 0.036 Uiso 1 1 calc R
C311 C 0.0881(4) 0.02356(17) 1.00510(14) 0.0239(6) Uani 1 1 d .
H31A H -0.0817 0.0671 1.0066 0.036 Uiso 1 1 calc R
H31B H 0.2347 0.0521 1.0452 0.036 Uiso 1 1 calc R
H31C H 0.0381 -0.0452 1.0258 0.036 Uiso 1 1 calc R
H1 H 0.198(4) 0.0813(15) 0.7913(14) 0.021(6) Uiso 1 1 d .

loop_
_atom_site_aniso_label
_atom_site_aniso_U_11
_atom_site_aniso_U_22
_atom_site_aniso_U_33
_atom_site_aniso_U_23
_atom_site_aniso_U_13
_atom_site_aniso_U_12
O1 0.0264(8) 0.0203(9) 0.0185(9) 0.0026(7) 0.0014(7) 0.0068(7)
O2 0.0354(9) 0.0288(10) 0.0167(9) 0.0068(7) 0.0038(8) 0.0055(8)
O4 0.0264(9) 0.0181(9) 0.0167(9) 0.0033(7) 0.0000(7) 0.0029(7)
O35 0.0183(7) 0.0191(9) 0.0243(10) 0.0018(7) -0.0045(7) -0.0031(7)
O36 0.0185(8) 0.0229(9) 0.0190(9) 0.0060(7) -0.0002(7) 0.0015(7)
O37 0.0206(8) 0.0241(10) 0.0221(9) 0.0021(7) -0.0046(7) -0.0078(7)
N1 0.0196(10) 0.0161(11) 0.0134(12) 0.0009(8) 0.0010(8) 0.0021(8)
C2 0.0186(12) 0.0178(13) 0.0238(14) -0.0010(10) -0.0010(10) -0.0037(10)
C3 0.0182(11) 0.0147(12) 0.0168(13) 0.0035(9) -0.0010(9) -0.0031(9)
C4 0.0152(11) 0.0129(12) 0.0183(14) -0.0001(10) -0.0028(10) -0.0037(9)
C5 0.0241(12) 0.0194(13) 0.0213(14) 0.0032(10) -0.0035(10) -0.0013(11)
C6 0.0262(13) 0.0272(14) 0.0189(13) -0.0044(11) 0.0032(10) -0.0018(11)
C7 0.0203(12) 0.0173(13) 0.0304(15) -0.0025(10) 0.0010(11) 0.0032(10)
C8 0.0225(12) 0.0181(13) 0.0227(14) 0.0042(10) -0.0030(10) 0.0015(10)
C9 0.0181(11) 0.0161(13) 0.0182(14) -0.0017(9) -0.0001(10) -0.0064(10)
C10 0.0180(11) 0.0130(12) 0.0181(13) 0.0004(9) -0.0006(9) -0.0027(10)
C31 0.0164(11) 0.0138(12) 0.0163(13) -0.0006(10) -0.0020(9) -0.0059(9)
C32 0.0180(12) 0.0219(13) 0.0222(14) 0.0008(10) 0.0004(10) 0.0028(10)
C33 0.0156(11) 0.0137(13) 0.0179(13) 0.0006(9) 0.0016(9) 0.0057(9)
C34 0.0175(11) 0.0162(12) 0.0154(12) -0.0025(9) -0.0016(9) 0.0062(9)
C35 0.0127(11) 0.0134(13) 0.0223(14) -0.0010(9) 0.0021(10) 0.0018(9)
C36 0.0155(10) 0.0149(12) 0.0135(12) 0.0017(9) 0.0016(9) 0.0036(9)
C37 0.0157(11) 0.0181(12) 0.0151(13) -0.0037(9) -0.0012(10) 0.0027(10)
C38 0.0154(11) 0.0143(12) 0.0218(13) -0.0002(10) 0.0037(10) -0.0015(9)
C351 0.0182(11) 0.0224(14) 0.0308(15) -0.0017(11) -0.0058(10) -0.0016(10)
C361 0.0258(12) 0.0237(15) 0.0283(15) 0.0056(11) -0.0015(10) 0.0057(11)
C371 0.0233(13) 0.0227(14) 0.0250(15) -0.0028(10) -0.0058(11) -0.0049(10)
C311 0.0270(13) 0.0291(14) 0.0157(14) 0.0076(11) 0.0016(11) 0.0064(11)

loop_
_atom_type_symbol
_atom_type_description
_atom_type_scat_dispersion_real
_atom_type_scat_dispersion_imag
_atom_type_scat_source
C C 0.0033 0.0016 'International Tables Vol C Tables 4.2.6.8 and 6.1.1.4'
H H 0.0000 0.0000 'International Tables Vol C Tables 4.2.6.8 and 6.1.1.4'
N N 0.0061 0.0033 'International Tables Vol C Tables 4.2.6.8 and 6.1.1.4'
O O 0.0106 0.0060 'International Tables Vol C Tables 4.2.6.8 and 6.1.1.4'

loop_
_geom_angle_atom_site_label_1
_geom_angle_atom_site_label_2
_geom_angle_atom_site_label_3
_geom_angle
C9 O1 C2 122.61(17)
C35 O35 C351 116.62(16)
C36 O36 C361 113.70(15)
C37 O37 C371 117.60(16)
C31 N1 C32 127.61(19)
C31 N1 H1 113.8(12)
C32 N1 H1 118.3(12)
O2 C2 O1 113.99(19)
O2 C2 C3 127.8(2)
O1 C2 C3 118.23(19)
C4 C3 C31 120.46(18)
C4 C3 C2 120.35(18)
C31 C3 C2 119.18(19)
O4 C4 C3 123.77(19)
O4 C4 C10 118.81(19)
C3 C4 C10 117.42(18)
C6 C5 C10 120.6(2)
C6 C5 H5 119.7
C10 C5 H5 119.7
C5 C6 C7 119.9(2)
C5 C6 H6 120.1
C7 C6 H6 120.1
C8 C7 C6 120.3(2)
C8 C7 H7 119.8
C6 C7 H7 119.8
C7 C8 C9 119.1(2)
C7 C8 H8 120.5
C9 C8 H8 120.5
O1 C9 C10 121.23(18)
O1 C9 C8 116.93(19)
C10 C9 C8 121.8(2)
C9 C10 C5 118.3(2)
C9 C10 C4 120.08(19)
C5 C10 C4 121.65(19)
N1 C31 C3 117.53(19)
N1 C31 C311 117.84(19)
C3 C31 C311 124.63(19)
N1 C32 C33 107.15(17)
N1 C32 H32A 110.3
C33 C32 H32A 110.3
N1 C32 H32B 110.3
C33 C32 H32B 110.3
H32A C32 H32B 108.5
C38 C33 C34 121.30(19)
C38 C33 C32 119.22(18)
C34 C33 C32 119.36(19)
C33 C34 C35 118.61(19)
C33 C34 H34 120.7
C35 C34 H34 120.7
O35 C35 C36 115.36(17)
O35 C35 C34 123.87(18)
C36 C35 C34 120.77(18)
O36 C36 C35 119.92(18)
O36 C36 C37 120.60(18)
C35 C36 C37 119.37(19)
O37 C37 C38 124.70(18)
O37 C37 C36 114.78(17)
C38 C37 C36 120.52(18)
C33 C38 C37 119.40(19)
C33 C38 H38 120.3
C37 C38 H38 120.3
O35 C351 H35A 109.5
O35 C351 H35B 109.5
H35A C351 H35B 109.5
O35 C351 H35C 109.5
H35A C351 H35C 109.5
H35B C351 H35C 109.5
O36 C361 H36A 109.5
O36 C361 H36B 109.5
H36A C361 H36B 109.5
O36 C361 H36C 109.5
H36A C361 H36C 109.5
H36B C361 H36C 109.5
O37 C371 H37A 109.5
O37 C371 H37B 109.5
H37A C371 H37B 109.5
O37 C371 H37C 109.5
H37A C371 H37C 109.5
H37B C371 H37C 109.5
C31 C311 H31A 109.5
C31 C311 H31B 109.5
H31A C311 H31B 109.5
C31 C311 H31C 109.5
H31A C311 H31C 109.5
H31B C311 H31C 109.5

loop_
_geom_bond_atom_site_label_1
_geom_bond_atom_site_label_2
_geom_bond_distance
O1 C9 1.379(2)
O1 C2 1.387(2)
O2 C2 1.209(2)
O4 C4 1.255(2)
O35 C35 1.374(2)
O35 C351 1.424(2)
O36 C36 1.374(2)
O36 C361 1.433(2)
O37 C37 1.361(2)
O37 C371 1.426(2)
N1 C31 1.313(3)
N1 C32 1.485(3)
N1 H1 0.99(2)
C2 C3 1.452(3)
C3 C4 1.435(3)
C3 C31 1.438(3)
C4 C10 1.465(3)
C5 C6 1.381(3)
C5 C10 1.402(3)
C5 H5 0.9500
C6 C7 1.391(3)
C6 H6 0.9500
C7 C8 1.385(3)
C7 H7 0.9500
C8 C9 1.386(3)
C8 H8 0.9500
C9 C10 1.382(3)
C31 C311 1.486(3)
C32 C33 1.506(3)
C32 H32A 0.9900
C32 H32B 0.9900
C33 C38 1.380(3)
C33 C34 1.394(3)
C34 C35 1.402(3)
C34 H34 0.9500
C35 C36 1.384(3)
C36 C37 1.397(3)
C37 C38 1.391(3)
C38 H38 0.9500
C351 H35A 0.9800
C351 H35B 0.9800
C351 H35C 0.9800
C361 H36A 0.9800
C361 H36B 0.9800
C361 H36C 0.9800
C371 H37A 0.9800
C371 H37B 0.9800
C371 H37C 0.9800
C311 H31A 0.9800
C311 H31B 0.9800
C311 H31C 0.9800
